data_7037480
loop_
_publ_author_name
'Vaughan, Jamila'
'Carter, Damien J.'
'Rohl, Andrew L.'
'Ogden, Mark I.'
'Skelton, Brian W.'
'Simpson, Peter V.'
'Brown, David H.'

_publ_section_title
;
 Silver(i), gold(i) and palladium(ii) complexes of a NHC-pincer ligand
 with an aminotriazine core: a comparison with pyridyl analogues.
;
_journal_issue 4
_journal_name_full 'Dalton transactions (Cambridge, England : 2003)'
_journal_page_first 1484
_journal_page_last 1495
_journal_paper_doi 10.1039/c5dt04213e
_journal_volume 45
_journal_year 2016
_chemical_formula_moiety 'C87 H108 Au4 Br Cl N24, 2(F6 P), 2(C2 H3 N)'
_chemical_formula_sum 'C91 H114 Au4 Br Cl F12 N26 P2'
_chemical_formula_weight 2765.24
_space_group_IT_number 14
_symmetry_cell_setting monoclinic
_symmetry_Int_Tables_number 14
_symmetry_space_group_name_Hall '-P 2yn'
_symmetry_space_group_name_H-M 'P 1 21/n 1'
_atom_sites_solution_hydrogens geom
_audit_creation_date 2015-10-09T09:47:36-00:00
_audit_creation_method 'WinGX routine CIF_UPDATE'
_audit_update_record
;
2015-10-13 deposited with the CCDC.
2015-11-23 downloaded from the CCDC.
;
_cell_angle_alpha 90
_cell_angle_beta 91.285(2)
_cell_angle_gamma 90
_cell_formula_units_Z 4
_cell_length_a 16.7514(2)
_cell_length_b 15.6398(2)
_cell_length_c 39.1287(10)
_cell_measurement_reflns_used 41398
_cell_measurement_temperature 100(2)
_cell_measurement_theta_max 30.7385
_cell_measurement_theta_min 2.7894
_cell_volume 10248.7(3)
_computing_cell_refinement
;
        CrysAlisPro, Oxford Diffraction Ltd.,
        Version 1.171.33.52 (release 06-11-2009 CrysAlis171 .NET)
        (compiled Nov  6 2009,16:24:50)
;
_computing_data_collection
;
        CrysAlisPro, Oxford Diffraction Ltd.,
        Version 1.171.33.52 (release 06-11-2009 CrysAlis171 .NET)
        (compiled Nov  6 2009,16:24:50)
;
_computing_data_reduction
;
        CrysAlisPro, Oxford Diffraction Ltd.,
        Version 1.171.33.52 (release 06-11-2009 CrysAlis171 .NET)
        (compiled Nov  6 2009,16:24:50)
;
_computing_molecular_graphics 'Diamond (Brandenburg, K., 1999)'
_computing_publication_material 'WinGX Farrugia, L. J., 1999)'
_computing_structure_refinement 'SHELXL-2014 (Sheldrick, 2015)'
_computing_structure_solution 'SIR92 (Altomare et al., 1994)'
_diffrn_ambient_temperature 100(2)
_diffrn_detector_area_resol_mean 16.0009
_diffrn_measured_fraction_theta_full 0.999
_diffrn_measured_fraction_theta_max 0.999
_diffrn_measurement_device 'four-circle diffractometer'
_diffrn_measurement_device_type 'Oxford Diffraction Xcalibur diffractometer'
_diffrn_measurement_method '\w scans'
_diffrn_orient_matrix_UB_11 -0.0334373052
_diffrn_orient_matrix_UB_12 -0.0230854943
_diffrn_orient_matrix_UB_13 -0.006511449
_diffrn_orient_matrix_UB_21 -0.0043405977
_diffrn_orient_matrix_UB_22 -0.0199030715
_diffrn_orient_matrix_UB_23 0.0161397171
_diffrn_orient_matrix_UB_31 -0.0256740231
_diffrn_orient_matrix_UB_32 0.0335043636
_diffrn_orient_matrix_UB_33 0.0050930927
_diffrn_radiation_monochromator graphite
_diffrn_radiation_type MoK\a
_diffrn_radiation_wavelength 0.71073
_diffrn_reflns_av_R_equivalents 0.0488
_diffrn_reflns_av_unetI/netI 0.0854
_diffrn_reflns_laue_measured_fraction_full 0.999
_diffrn_reflns_laue_measured_fraction_max 0.999
_diffrn_reflns_limit_h_max 22
_diffrn_reflns_limit_h_min -22
_diffrn_reflns_limit_k_max 21
_diffrn_reflns_limit_k_min -18
_diffrn_reflns_limit_l_max 53
_diffrn_reflns_limit_l_min -53
_diffrn_reflns_number 109934
_diffrn_reflns_point_group_measured_fraction_full 0.999
_diffrn_reflns_point_group_measured_fraction_max 0.999
_diffrn_reflns_theta_full 29
_diffrn_reflns_theta_max 29
_diffrn_reflns_theta_min 1.848
_exptl_absorpt_coefficient_mu 6.235
_exptl_absorpt_correction_T_max 0.484
_exptl_absorpt_correction_T_min 0.221
_exptl_absorpt_correction_type analytical
_exptl_absorpt_process_details
;
        CrysAlis RED, Oxford Diffraction Ltd.
;
_exptl_crystal_colour colourless
_exptl_crystal_density_diffrn 1.792
_exptl_crystal_description prism
_exptl_crystal_F_000 5392
_exptl_crystal_size_max 0.41
_exptl_crystal_size_mid 0.26
_exptl_crystal_size_min 0.16
_refine_diff_density_max 4.498
_refine_diff_density_min -2.442
_refine_diff_density_rms 0.199
_refine_ls_extinction_method none
_refine_ls_goodness_of_fit_ref 1.023
_refine_ls_hydrogen_treatment constr
_refine_ls_matrix_type full
_refine_ls_number_parameters 1250
_refine_ls_number_reflns 27241
_refine_ls_number_restraints 21
_refine_ls_restrained_S_all 1.023
_refine_ls_R_factor_all 0.1038
_refine_ls_R_factor_gt 0.0657
_refine_ls_shift/su_max 0.007
_refine_ls_shift/su_mean 0
_refine_ls_structure_factor_coef Fsqd
_refine_ls_weighting_details 'w=1/[\s^2^(Fo^2^)+(0.0668P)^2^+76.0916P] where P=(Fo^2^+2Fc^2^)/3'
_refine_ls_weighting_scheme calc
_refine_ls_wR_factor_gt 0.1469
_refine_ls_wR_factor_ref 0.1569
_reflns_number_gt 18091
_reflns_number_total 27241
_reflns_threshold_expression 'I > 2\s(I)'
_cod_data_source_file c5dt04213e2.cif
_cod_data_source_block dbja52
_cod_depositor_comments 'Adding full bibliography for 7037477--7037482.cif.'
_cod_original_sg_symbol_H-M 'P 21/n'
_cod_database_code 7037480

loop_
_symmetry_equiv_pos_as_xyz
'x, y, z'
'-x+1/2, y+1/2, -z+1/2'
'-x, -y, -z'
'x-1/2, -y-1/2, z-1/2'

loop_
_atom_site_label
_atom_site_type_symbol
_atom_site_fract_x
_atom_site_fract_y
_atom_site_fract_z
_atom_site_U_iso_or_equiv
_atom_site_adp_type
_atom_site_occupancy
_atom_site_calc_flag
Au1 Au 0.75900(2) 0.57503(2) 0.72262(2) 0.03506(9) Uani 1 d
Au2 Au 0.70592(2) 0.51772(2) 0.64668(2) 0.03093(9) Uani 1 d
Au3 Au 0.55306(2) 0.45902(2) 0.59877(2) 0.03253(9) Uani 1 d
Au4 Au 0.42819(2) 0.51013(2) 0.54132(2) 0.03775(10) Uani 1 d
Br1 Br 0.88836(8) 0.51694(8) 0.71614(4) 0.0425(3) Uani 0.5 d
Cl1 Cl 0.88836(8) 0.51694(8) 0.71614(4) 0.0425(3) Uani 0.5 d
Br2 Br 0.44492(8) 0.36403(8) 0.52567(4) 0.0424(3) Uani 0.5 d
Cl2 Cl 0.44492(8) 0.36403(8) 0.52567(4) 0.0424(3) Uani 0.5 d
N111 N 0.6481(4) 0.7084(4) 0.7470(2) 0.0347(17) Uani 1 d
C112 C 0.6573(6) 0.6272(5) 0.7355(2) 0.038(2) Uani 1 d
N113 N 0.5824(5) 0.5897(4) 0.7394(2) 0.0388(19) Uani 1 d
C114 C 0.5290(6) 0.6476(5) 0.7540(3) 0.041(2) Uani 1 d
C115 C 0.4490(6) 0.6423(6) 0.7640(3) 0.055(3) Uani 1 d
H115 H 0.4196 0.5905 0.7619 0.066 Uiso 1 calc
C116 C 0.4150(7) 0.7154(7) 0.7768(4) 0.068(4) Uani 1 d
H116 H 0.3606 0.715 0.7833 0.082 Uiso 1 calc
C117 C 0.4605(8) 0.7907(7) 0.7805(4) 0.069(4) Uani 1 d
H117 H 0.4361 0.8395 0.7902 0.083 Uiso 1 calc
C118 C 0.5368(7) 0.7971(6) 0.7709(3) 0.053(3) Uani 1 d
H118 H 0.5656 0.8493 0.7729 0.064 Uiso 1 calc
C119 C 0.5715(6) 0.7230(6) 0.7579(3) 0.038(2) Uani 1 d
N121 N 0.6180(5) 0.4704(4) 0.7086(2) 0.0388(19) Uani 1 d
C122 C 0.5658(5) 0.5058(5) 0.7294(3) 0.036(2) Uani 1 d
N123 N 0.5028(5) 0.4690(4) 0.7425(2) 0.044(2) Uani 1 d
C124 C 0.4896(6) 0.3864(6) 0.7317(3) 0.046(3) Uani 1 d
N124 N 0.4265(5) 0.3452(5) 0.7438(3) 0.052(2) Uani 1 d
C141 C 0.3773(6) 0.3858(7) 0.7702(4) 0.066(4) Uani 1 d
H14A H 0.325 0.3563 0.7707 0.079 Uiso 1 calc
H14B H 0.3673 0.446 0.7636 0.079 Uiso 1 calc
C142 C 0.4140(7) 0.3840(7) 0.8054(4) 0.063(3) Uani 1 d
H14C H 0.4255 0.3247 0.812 0.094 Uiso 1 calc
H14D H 0.3768 0.4091 0.8216 0.094 Uiso 1 calc
H14E H 0.4638 0.417 0.8058 0.094 Uiso 1 calc
C143 C 0.4074(7) 0.2568(6) 0.7328(3) 0.058(3) Uani 1 d
H14F H 0.4345 0.2451 0.7111 0.07 Uiso 1 calc
H14G H 0.3492 0.2524 0.7283 0.07 Uiso 1 calc
C144 C 0.4317(8) 0.1900(7) 0.7584(3) 0.066(4) Uani 1 d
H14H H 0.4894 0.1937 0.763 0.099 Uiso 1 calc
H14I H 0.4186 0.1332 0.7492 0.099 Uiso 1 calc
H14J H 0.4031 0.1992 0.7796 0.099 Uiso 1 calc
N125 N 0.5370(5) 0.3444(5) 0.7098(2) 0.043(2) Uani 1 d
C126 C 0.5985(6) 0.3898(5) 0.7000(3) 0.039(2) Uani 1 d
N131 N 0.7577(4) 0.3324(4) 0.6462(2) 0.0350(18) Uani 1 d
C132 C 0.7085(7) 0.3914(6) 0.6589(2) 0.042(2) Uani 1 d
N133 N 0.6556(5) 0.3486(4) 0.6792(2) 0.0360(18) Uani 1 d
C134 C 0.6721(6) 0.2596(5) 0.6789(3) 0.045(3) Uani 1 d
C135 C 0.6400(7) 0.1900(6) 0.6960(3) 0.048(3) Uani 1 d
H135 H 0.5947 0.1959 0.71 0.057 Uiso 1 calc
C136 C 0.6770(8) 0.1120(6) 0.6916(3) 0.055(3) Uani 1 d
H136 H 0.659 0.0634 0.7038 0.066 Uiso 1 calc
C137 C 0.7394(8) 0.1042(6) 0.6698(3) 0.056(3) Uani 1 d
H137 H 0.7608 0.0487 0.6663 0.067 Uiso 1 calc
C138 C 0.7731(8) 0.1717(6) 0.6526(3) 0.056(3) Uani 1 d
H138 H 0.817 0.1648 0.6379 0.067 Uiso 1 calc
C139 C 0.7382(6) 0.2502(6) 0.6584(3) 0.041(2) Uani 1 d
C11 C 0.7117(5) 0.7725(5) 0.7460(3) 0.038(2) Uani 1 d
H11A H 0.7639 0.7446 0.7504 0.045 Uiso 1 calc
H11B H 0.7035 0.8155 0.7641 0.045 Uiso 1 calc
C12 C 0.7123(6) 0.8161(6) 0.7119(3) 0.043(2) Uani 1 d
H12A H 0.6607 0.8461 0.7083 0.052 Uiso 1 calc
H12B H 0.7161 0.7719 0.6939 0.052 Uiso 1 calc
C13 C 0.7795(7) 0.8804(6) 0.7073(3) 0.051(3) Uani 1 d
H13A H 0.7707 0.9115 0.6855 0.061 Uiso 1 calc
H13B H 0.7786 0.9227 0.7261 0.061 Uiso 1 calc
C14 C 0.8610(7) 0.8374(9) 0.7071(4) 0.072(4) Uani 1 d
H14K H 0.8701 0.8069 0.7287 0.108 Uiso 1 calc
H14L H 0.9025 0.8808 0.7043 0.108 Uiso 1 calc
H14M H 0.8627 0.7967 0.6881 0.108 Uiso 1 calc
C15 C 0.8240(6) 0.3488(6) 0.6236(3) 0.043(2) Uani 1 d
H15A H 0.8164 0.4055 0.6128 0.052 Uiso 1 calc
H15B H 0.8235 0.3054 0.6052 0.052 Uiso 1 calc
C16 C 0.9040(7) 0.3469(7) 0.6419(3) 0.055(3) Uani 1 d
H16A H 0.909 0.2938 0.6556 0.067 Uiso 1 calc
H16B H 0.9085 0.3962 0.6577 0.067 Uiso 1 calc
C17 C 0.9711(7) 0.3507(9) 0.6161(3) 0.072(4) Uani 1 d
H17A H 0.9657 0.3013 0.6005 0.086 Uiso 1 calc
H17B H 0.9646 0.4033 0.6023 0.086 Uiso 1 calc
C18 C 1.0533(10) 0.3500(17) 0.6319(5) 0.150(9) Uani 1 d
H18A H 1.0632 0.4042 0.6438 0.225 Uiso 1 calc
H18B H 1.0926 0.3428 0.6139 0.225 Uiso 1 calc
H18C H 1.0581 0.3026 0.6481 0.225 Uiso 1 calc
N211 N 0.7744(4) 0.6809(4) 0.61981(19) 0.0309(16) Uani 1 d
C212 C 0.7108(4) 0.6426(5) 0.6325(2) 0.0286(19) Uani 1 d
N213 N 0.6527(4) 0.7047(4) 0.63506(18) 0.0269(15) Uani 1 d
C214 C 0.6836(5) 0.7844(5) 0.6242(2) 0.0307(19) Uani 1 d
C215 C 0.6515(5) 0.8661(5) 0.6221(2) 0.034(2) Uani 1 d
H215 H 0.5983 0.8778 0.6287 0.041 Uiso 1 calc
C216 C 0.7007(5) 0.9295(5) 0.6101(3) 0.038(2) Uani 1 d
H216 H 0.6808 0.9863 0.6084 0.045 Uiso 1 calc
C217 C 0.7787(6) 0.9130(6) 0.6002(3) 0.041(2) Uani 1 d
H217 H 0.81 0.9582 0.5914 0.049 Uiso 1 calc
C218 C 0.8112(5) 0.8321(6) 0.6030(3) 0.036(2) Uani 1 d
H218 H 0.865 0.8207 0.5974 0.044 Uiso 1 calc
C219 C 0.7605(5) 0.7683(5) 0.6146(2) 0.0302(19) Uani 1 d
N221 N 0.5497(4) 0.6084(4) 0.64583(19) 0.0318(17) Uani 1 d
C222 C 0.5741(5) 0.6903(5) 0.6464(2) 0.0287(18) Uani 1 d
N223 N 0.5348(4) 0.7585(4) 0.6563(2) 0.0363(18) Uani 1 d
C224 C 0.4604(5) 0.7419(5) 0.6670(3) 0.036(2) Uani 1 d
N224 N 0.4162(5) 0.8061(5) 0.6780(2) 0.044(2) Uani 1 d
C241 C 0.4390(5) 0.8951(5) 0.6736(3) 0.039(2) Uani 1 d
H24A H 0.3907 0.9286 0.6674 0.046 Uiso 1 calc
H24B H 0.4761 0.8991 0.6543 0.046 Uiso 1 calc
C242 C 0.4777(7) 0.9339(6) 0.7043(3) 0.059(3) Uani 1 d
H24C H 0.4409 0.9317 0.7234 0.088 Uiso 1 calc
H24D H 0.4913 0.9936 0.6995 0.088 Uiso 1 calc
H24E H 0.5264 0.9021 0.7104 0.088 Uiso 1 calc
C243 C 0.3362(6) 0.7914(6) 0.6917(3) 0.050(3) Uani 1 d
H24F H 0.3215 0.841 0.706 0.059 Uiso 1 calc
H24G H 0.3381 0.7403 0.7066 0.059 Uiso 1 calc
C244 C 0.2739(6) 0.7789(7) 0.6649(3) 0.057(3) Uani 1 d
H24H H 0.2712 0.8295 0.6502 0.085 Uiso 1 calc
H24I H 0.2222 0.7701 0.6756 0.085 Uiso 1 calc
H24J H 0.287 0.7286 0.6512 0.085 Uiso 1 calc
N225 N 0.4272(5) 0.6618(4) 0.6679(2) 0.040(2) Uani 1 d
C226 C 0.4746(5) 0.6009(5) 0.6568(2) 0.0310(19) Uani 1 d
N231 N 0.4113(4) 0.3915(5) 0.6366(2) 0.043(2) Uani 1 d
C232 C 0.4636(5) 0.4562(6) 0.6324(3) 0.040(2) Uani 1 d
N233 N 0.4404(4) 0.5188(4) 0.6551(2) 0.0390(19) Uani 1 d
C234 C 0.3715(6) 0.4933(5) 0.6719(3) 0.047(3) Uani 1 d
C235 C 0.3225(6) 0.5331(6) 0.6960(3) 0.057(3) Uani 1 d
H235 H 0.3332 0.5895 0.7039 0.068 Uiso 1 calc
C236 C 0.2584(7) 0.4873(7) 0.7079(4) 0.066(4) Uani 1 d
H236 H 0.225 0.5123 0.7244 0.08 Uiso 1 calc
C237 C 0.2413(6) 0.4044(7) 0.6959(4) 0.067(4) Uani 1 d
H237 H 0.1961 0.375 0.7042 0.081 Uiso 1 calc
C238 C 0.2891(6) 0.3645(7) 0.6722(4) 0.064(4) Uani 1 d
H238 H 0.2784 0.3081 0.6643 0.077 Uiso 1 calc
C239 C 0.3536(6) 0.4114(6) 0.6606(3) 0.049(3) Uani 1 d
C21 C 0.8498(5) 0.6384(6) 0.6110(3) 0.038(2) Uani 1 d
H21A H 0.8659 0.6581 0.5881 0.046 Uiso 1 calc
H21B H 0.8405 0.5759 0.6096 0.046 Uiso 1 calc
C22 C 0.9179(5) 0.6551(6) 0.6364(3) 0.040(2) Uani 1 d
H22A H 0.9005 0.6405 0.6597 0.048 Uiso 1 calc
H22B H 0.9316 0.7167 0.636 0.048 Uiso 1 calc
C23 C 0.9915(6) 0.6030(7) 0.6280(3) 0.051(3) Uani 1 d
H23A H 0.9774 0.5415 0.6283 0.062 Uiso 1 calc
H23B H 1.0083 0.6175 0.6046 0.062 Uiso 1 calc
C24 C 1.0597(7) 0.6177(10) 0.6523(3) 0.076(4) Uani 1 d
H24K H 1.0746 0.6783 0.6519 0.115 Uiso 1 calc
H24L H 1.1053 0.5829 0.6455 0.115 Uiso 1 calc
H24M H 1.0442 0.6016 0.6754 0.115 Uiso 1 calc
C25 C 0.4126(6) 0.3108(6) 0.6165(3) 0.049(3) Uani 1 d
H25A H 0.4295 0.324 0.593 0.059 Uiso 1 calc
H25B H 0.3577 0.2875 0.6149 0.059 Uiso 1 calc
C26 C 0.4673(6) 0.2433(5) 0.6315(3) 0.041(2) Uani 1 d
H26A H 0.4526 0.2318 0.6554 0.049 Uiso 1 calc
H26B H 0.523 0.2646 0.6316 0.049 Uiso 1 calc
C27 C 0.4620(6) 0.1610(5) 0.6110(3) 0.042(2) Uani 1 d
H27A H 0.4079 0.1366 0.6132 0.05 Uiso 1 calc
H27B H 0.4694 0.1745 0.5865 0.05 Uiso 1 calc
C28 C 0.5232(6) 0.0943(6) 0.6220(3) 0.049(3) Uani 1 d
H28A H 0.5767 0.1197 0.6221 0.074 Uiso 1 calc
H28B H 0.5211 0.0461 0.6059 0.074 Uiso 1 calc
H28C H 0.5113 0.074 0.645 0.074 Uiso 1 calc
N311 N 0.6929(4) 0.3911(4) 0.5589(2) 0.0358(18) Uani 1 d
C312 C 0.6477(5) 0.4587(5) 0.5676(2) 0.0291(18) Uani 1 d
N313 N 0.6842(4) 0.5287(4) 0.5539(2) 0.0335(17) Uani 1 d
C314 C 0.7577(5) 0.5054(5) 0.5393(3) 0.034(2) Uani 1 d
C315 C 0.8188(5) 0.5536(6) 0.5242(3) 0.045(3) Uani 1 d
H315 H 0.8154 0.6137 0.5211 0.054 Uiso 1 calc
C316 C 0.8848(6) 0.5058(6) 0.5143(3) 0.052(3) Uani 1 d
H316 H 0.929 0.5351 0.5049 0.063 Uiso 1 calc
C317 C 0.8888(6) 0.4160(7) 0.5174(3) 0.053(3) Uani 1 d
H317 H 0.9347 0.3865 0.5098 0.064 Uiso 1 calc
C318 C 0.8276(6) 0.3711(6) 0.5312(3) 0.041(2) Uani 1 d
H318 H 0.8294 0.3106 0.5329 0.049 Uiso 1 calc
C319 C 0.7622(5) 0.4176(5) 0.5427(3) 0.037(2) Uani 1 d
N321 N 0.5714(4) 0.6127(4) 0.5608(2) 0.0329(17) Uani 1 d
C322 C 0.6491(5) 0.6113(5) 0.5528(2) 0.035(2) Uani 1 d
N323 N 0.6944(4) 0.6749(4) 0.5425(2) 0.0370(18) Uani 1 d
C324 C 0.6532(6) 0.7492(5) 0.5385(3) 0.037(2) Uani 1 d
N324 N 0.6942(5) 0.8152(5) 0.5257(2) 0.0404(19) Uani 1 d
C341 C 0.7765(6) 0.8039(6) 0.5148(3) 0.047(3) Uani 1 d
H34A H 0.8062 0.7702 0.5323 0.056 Uiso 1 calc
H34B H 0.8023 0.8607 0.5133 0.056 Uiso 1 calc
C342 C 0.7829(8) 0.7589(10) 0.4802(3) 0.078(4) Uani 1 d
H34C H 0.7512 0.7062 0.4803 0.117 Uiso 1 calc
H34D H 0.8389 0.7449 0.4761 0.117 Uiso 1 calc
H34E H 0.7627 0.7968 0.462 0.117 Uiso 1 calc
C343 C 0.6507(6) 0.8959(6) 0.5175(3) 0.049(3) Uani 1 d
H34F H 0.6863 0.9454 0.522 0.059 Uiso 1 calc
H34G H 0.604 0.9013 0.5324 0.059 Uiso 1 calc
C344 C 0.6224(8) 0.8973(8) 0.4802(3) 0.072(4) Uani 1 d
H34H H 0.6688 0.8994 0.4654 0.108 Uiso 1 calc
H34I H 0.5889 0.9478 0.4761 0.108 Uiso 1 calc
H34J H 0.5913 0.8456 0.4751 0.108 Uiso 1 calc
N325 N 0.5758(4) 0.7606(4) 0.5461(2) 0.0357(18) Uani 1 d
C326 C 0.5401(6) 0.6902(6) 0.5561(2) 0.037(2) Uani 1 d
N331 N 0.3320(4) 0.6634(5) 0.5577(2) 0.0388(19) Uani 1 d
C332 C 0.4053(5) 0.6293(6) 0.5547(2) 0.036(2) Uani 1 d
N333 N 0.4572(4) 0.6957(5) 0.5617(2) 0.0374(18) Uani 1 d
C334 C 0.4152(5) 0.7724(5) 0.5691(3) 0.037(2) Uani 1 d
C335 C 0.4395(6) 0.8544(6) 0.5781(3) 0.044(2) Uani 1 d
H335 H 0.4943 0.8699 0.5798 0.053 Uiso 1 calc
C336 C 0.3789(6) 0.9123(6) 0.5843(3) 0.048(3) Uani 1 d
H336 H 0.3928 0.9687 0.5913 0.057 Uiso 1 calc
C337 C 0.2980(7) 0.8911(7) 0.5807(3) 0.055(3) Uani 1 d
H337 H 0.2585 0.9334 0.5845 0.066 Uiso 1 calc
C338 C 0.2753(6) 0.8098(7) 0.5720(3) 0.050(3) Uani 1 d
H338 H 0.2206 0.7947 0.5696 0.06 Uiso 1 calc
C339 C 0.3350(6) 0.7501(6) 0.5666(3) 0.040(2) Uani 1 d
C31 C 0.6713(6) 0.3005(5) 0.5647(3) 0.044(3) Uani 1 d
H31A H 0.6262 0.2975 0.5806 0.053 Uiso 1 calc
H31B H 0.7173 0.2701 0.5754 0.053 Uiso 1 calc
C32 C 0.6477(7) 0.2571(6) 0.5311(3) 0.049(3) Uani 1 d
H32A H 0.6944 0.2536 0.5161 0.059 Uiso 1 calc
H32B H 0.6053 0.2905 0.5191 0.059 Uiso 1 calc
C33 C 0.6165(8) 0.1652(8) 0.5393(3) 0.066(4) Uani 1 d
H33A H 0.6592 0.1331 0.5516 0.079 Uiso 1 calc
H33B H 0.5706 0.1698 0.5547 0.079 Uiso 1 calc
C34 C 0.5923(9) 0.1182(9) 0.5094(4) 0.084(4) Uani 1 d
H34K H 0.559 0.1547 0.4945 0.126 Uiso 1 calc
H34L H 0.5616 0.0678 0.5161 0.126 Uiso 1 calc
H34M H 0.6396 0.0999 0.4971 0.126 Uiso 1 calc
C35 C 0.2565(6) 0.6179(7) 0.5517(3) 0.049(3) Uani 1 d
H35A H 0.2669 0.5668 0.5375 0.059 Uiso 1 calc
H35B H 0.2197 0.6555 0.5385 0.059 Uiso 1 calc
C36 C 0.2163(9) 0.5903(9) 0.5834(4) 0.078(4) Uani 1 d
H36A H 0.2171 0.6389 0.5996 0.094 Uiso 1 calc
H36B H 0.1597 0.578 0.5775 0.094 Uiso 1 calc
C37 C 0.2473(9) 0.5210(11) 0.5998(4) 0.091(5) Uani 1 d
H37A H 0.2255 0.5171 0.623 0.109 Uiso 1 calc
H37B H 0.3061 0.5264 0.6019 0.109 Uiso 1 calc
C38 C 0.2226(11) 0.4298(9) 0.5767(4) 0.102(6) Uani 1 d
H38A H 0.1651 0.4294 0.5716 0.153 Uiso 1 calc
H38B H 0.237 0.379 0.5902 0.153 Uiso 1 calc
H38C H 0.2518 0.4293 0.5553 0.153 Uiso 1 calc
P1 P 0.26755(18) 1.08020(17) 0.68014(11) 0.0659(10) Uani 1 d
F11 F 0.2764(4) 1.0238(4) 0.6464(2) 0.074(2) Uani 1 d
F12 F 0.3605(4) 1.0966(4) 0.6808(2) 0.077(2) Uani 1 d
F13 F 0.2591(4) 1.1340(5) 0.7153(2) 0.097(3) Uani 1 d
F14 F 0.1740(4) 1.0644(5) 0.6793(2) 0.095(3) Uani 1 d
F15 F 0.2803(5) 0.9967(4) 0.7025(2) 0.086(3) Uani 1 d
F16 F 0.2549(5) 1.1645(4) 0.6601(3) 0.122(4) Uani 1 d
P2 P 0.02230(18) 0.7840(2) 0.54178(10) 0.0685(10) Uani 1 d
F21 F 0.0869(5) 0.8592(6) 0.5451(2) 0.096(3) Uani 1 d
F22 F 0.0850(5) 0.7153(7) 0.5533(3) 0.126(4) Uani 1 d
F23 F -0.0415(5) 0.7129(5) 0.5399(3) 0.118(4) Uani 1 d
F24 F -0.0389(5) 0.8536(5) 0.5303(3) 0.128(4) Uani 1 d
F25 F 0.0477(8) 0.7703(5) 0.5043(3) 0.133(4) Uani 1 d
F26 F 0.0013(7) 0.7976(8) 0.5810(3) 0.140(4) Uani 1 d
N101 N 0.1649(10) 0.8424(7) 0.4335(3) 0.104(5) Uani 1 d
C101 C 0.1318(8) 0.8889(7) 0.4485(3) 0.059(3) Uani 1 d
C102 C 0.0847(10) 0.9497(9) 0.4684(4) 0.089(5) Uani 1 d
H10A H 0.0746 1.0014 0.4548 0.133 Uiso 1 calc
H10B H 0.1143 0.9649 0.4894 0.133 Uiso 1 calc
H10C H 0.0337 0.9234 0.4742 0.133 Uiso 1 calc
N201 N -0.0581(15) 0.0352(16) 0.6419(7) 0.186(9) Uani 1 d
C201 C -0.001(2) 0.024(3) 0.6219(10) 0.241(17) Uani 1 d
C202 C 0.074(2) 0.042(3) 0.6041(10) 0.33(2) Uani 1 d
H20A H 0.1198 0.0284 0.6193 0.49 Uiso 1 calc
H20B H 0.0762 0.1027 0.5978 0.49 Uiso 1 calc
H20C H 0.0766 0.0069 0.5834 0.49 Uiso 1 calc

loop_
_atom_site_aniso_label
_atom_site_aniso_U_11
_atom_site_aniso_U_22
_atom_site_aniso_U_33
_atom_site_aniso_U_23
_atom_site_aniso_U_13
_atom_site_aniso_U_12
Au1 0.03729(19) 0.01933(15) 0.0487(2) -0.00222(14) 0.00371(16) -0.00064(13)
Au2 0.02888(16) 0.01498(14) 0.0490(2) -0.00420(14) 0.00365(14) 0.00063(12)
Au3 0.02871(17) 0.01552(14) 0.0533(2) -0.00793(14) -0.00064(15) 0.00053(12)
Au4 0.03036(18) 0.02460(17) 0.0580(3) -0.01010(16) -0.00464(16) 0.00135(13)
Br1 0.0443(8) 0.0282(6) 0.0551(9) 0.0010(6) 0.0041(6) 0.0119(5)
Cl1 0.0443(8) 0.0282(6) 0.0551(9) 0.0010(6) 0.0041(6) 0.0119(5)
Br2 0.0432(8) 0.0279(6) 0.0559(9) -0.0134(6) -0.0080(6) 0.0022(5)
Cl2 0.0432(8) 0.0279(6) 0.0559(9) -0.0134(6) -0.0080(6) 0.0022(5)
N111 0.035(4) 0.023(4) 0.047(5) -0.004(3) 0.004(3) -0.009(3)
C112 0.050(6) 0.019(4) 0.045(6) -0.003(4) 0.007(5) -0.008(4)
N113 0.040(4) 0.014(3) 0.063(6) -0.003(3) 0.012(4) -0.006(3)
C114 0.041(5) 0.021(4) 0.062(7) -0.002(4) 0.014(5) 0.001(4)
C115 0.040(6) 0.029(5) 0.097(9) -0.001(5) 0.022(6) -0.009(4)
C116 0.058(7) 0.035(6) 0.113(11) -0.011(6) 0.042(7) -0.008(5)
C117 0.072(8) 0.028(5) 0.110(11) -0.008(6) 0.048(8) 0.001(5)
C118 0.063(7) 0.023(5) 0.074(8) -0.004(5) 0.019(6) 0.001(4)
C119 0.036(5) 0.027(5) 0.052(6) 0.001(4) 0.014(4) -0.001(4)
N121 0.043(4) 0.012(3) 0.062(6) -0.006(3) 0.002(4) -0.004(3)
C122 0.038(5) 0.021(4) 0.048(6) -0.002(4) 0.000(4) -0.015(4)
N123 0.043(5) 0.018(4) 0.072(6) 0.001(4) 0.012(4) -0.009(3)
C124 0.047(6) 0.025(5) 0.067(7) 0.005(5) 0.004(5) -0.009(4)
N124 0.042(5) 0.023(4) 0.092(7) 0.005(4) 0.009(5) -0.009(3)
C141 0.035(6) 0.031(5) 0.133(12) 0.006(6) 0.028(7) -0.004(4)
C142 0.046(7) 0.041(6) 0.102(11) -0.014(6) 0.025(7) 0.001(5)
C143 0.057(7) 0.028(5) 0.089(9) 0.004(5) -0.002(6) -0.022(5)
C144 0.089(10) 0.028(5) 0.083(9) -0.001(6) 0.015(7) -0.010(6)
N125 0.042(5) 0.020(4) 0.066(6) 0.000(4) 0.002(4) -0.008(3)
C126 0.040(5) 0.022(4) 0.055(6) -0.004(4) -0.002(5) -0.010(4)
N131 0.039(4) 0.015(3) 0.051(5) -0.004(3) -0.006(4) 0.011(3)
C132 0.068(7) 0.027(5) 0.030(5) -0.010(4) -0.006(5) -0.013(4)
N133 0.043(4) 0.015(3) 0.050(5) -0.005(3) -0.002(4) 0.000(3)
C134 0.058(7) 0.012(4) 0.065(7) -0.008(4) -0.020(5) 0.000(4)
C135 0.071(7) 0.020(4) 0.051(7) 0.001(4) -0.014(5) -0.005(4)
C136 0.081(9) 0.027(5) 0.055(7) 0.008(5) -0.006(6) 0.006(5)
C137 0.084(9) 0.014(4) 0.069(8) -0.007(5) -0.020(7) 0.007(5)
C138 0.082(9) 0.020(5) 0.065(8) -0.005(5) -0.012(6) 0.014(5)
C139 0.049(6) 0.021(4) 0.052(6) -0.002(4) -0.015(5) 0.005(4)
C11 0.027(5) 0.025(4) 0.061(7) -0.010(4) 0.003(4) -0.012(3)
C12 0.031(5) 0.040(5) 0.057(7) 0.009(5) -0.007(5) -0.005(4)
C13 0.058(7) 0.030(5) 0.064(7) -0.004(5) 0.011(6) -0.015(5)
C14 0.054(8) 0.078(9) 0.084(10) -0.012(7) 0.017(7) -0.011(7)
C15 0.058(6) 0.023(4) 0.049(6) -0.002(4) 0.002(5) 0.012(4)
C16 0.063(8) 0.045(6) 0.058(7) -0.006(5) 0.003(6) 0.016(5)
C17 0.056(8) 0.081(10) 0.079(10) 0.001(7) 0.009(7) 0.015(7)
C18 0.059(11) 0.24(3) 0.154(19) 0.032(18) 0.030(11) 0.013(14)
N211 0.021(3) 0.026(4) 0.046(5) -0.007(3) 0.005(3) -0.004(3)
C212 0.018(4) 0.009(3) 0.059(6) -0.007(3) 0.002(4) -0.001(3)
N213 0.025(4) 0.015(3) 0.041(4) -0.007(3) 0.004(3) 0.001(2)
C214 0.026(4) 0.019(4) 0.047(6) -0.008(4) 0.001(4) -0.005(3)
C215 0.036(5) 0.020(4) 0.046(6) -0.004(4) 0.000(4) 0.004(3)
C216 0.037(5) 0.015(4) 0.061(7) -0.002(4) -0.007(4) 0.003(3)
C217 0.043(5) 0.024(5) 0.056(7) 0.000(4) 0.002(5) -0.016(4)
C218 0.021(4) 0.035(5) 0.054(6) 0.000(4) 0.006(4) -0.013(3)
C219 0.027(4) 0.022(4) 0.041(5) -0.001(4) 0.003(4) -0.003(3)
N221 0.030(4) 0.018(3) 0.048(5) -0.012(3) 0.005(3) -0.006(3)
C222 0.025(4) 0.017(4) 0.045(5) -0.002(3) 0.007(4) -0.001(3)
N223 0.026(4) 0.019(3) 0.064(6) -0.008(3) 0.013(4) 0.001(3)
C224 0.027(4) 0.025(4) 0.056(6) -0.009(4) 0.009(4) 0.002(3)
N224 0.032(4) 0.021(4) 0.080(6) -0.014(4) 0.022(4) 0.002(3)
C241 0.017(4) 0.028(4) 0.072(7) -0.011(4) 0.015(4) 0.001(3)
C242 0.054(7) 0.028(5) 0.096(10) -0.015(6) 0.006(6) -0.007(5)
C243 0.033(5) 0.032(5) 0.085(8) -0.017(5) 0.026(5) 0.001(4)
C244 0.036(6) 0.046(6) 0.088(9) -0.020(6) 0.021(6) -0.005(5)
N225 0.037(4) 0.017(3) 0.068(6) -0.008(3) 0.019(4) -0.006(3)
C226 0.028(4) 0.015(4) 0.050(6) -0.007(4) 0.004(4) 0.004(3)
N231 0.028(4) 0.020(4) 0.081(6) -0.006(4) -0.002(4) -0.008(3)
C232 0.031(5) 0.021(4) 0.067(7) -0.002(4) -0.004(4) -0.003(4)
N233 0.030(4) 0.015(3) 0.072(6) -0.002(4) 0.007(4) 0.000(3)
C234 0.041(5) 0.018(4) 0.082(8) 0.000(4) 0.025(5) -0.006(4)
C235 0.030(5) 0.028(5) 0.113(10) 0.001(6) 0.018(6) -0.004(4)
C236 0.041(6) 0.041(6) 0.119(11) 0.003(7) 0.031(7) 0.004(5)
C237 0.026(5) 0.050(7) 0.127(12) 0.009(7) 0.024(6) -0.012(5)
C238 0.039(6) 0.028(5) 0.126(11) 0.004(6) 0.008(7) -0.012(4)
C239 0.028(5) 0.028(5) 0.091(9) 0.002(5) 0.003(5) -0.005(4)
C21 0.031(5) 0.030(5) 0.054(6) -0.005(4) 0.015(4) -0.002(4)
C22 0.022(4) 0.039(5) 0.059(7) -0.005(5) 0.003(4) 0.004(4)
C23 0.035(5) 0.054(6) 0.066(8) -0.001(5) 0.014(5) 0.020(5)
C24 0.033(6) 0.128(13) 0.069(9) -0.006(8) 0.007(6) 0.033(7)
C25 0.038(5) 0.023(5) 0.088(9) -0.015(5) -0.007(5) -0.003(4)
C26 0.037(5) 0.018(4) 0.067(7) -0.004(4) 0.002(5) 0.000(4)
C27 0.041(5) 0.017(4) 0.068(7) -0.002(4) 0.001(5) 0.000(4)
C28 0.048(6) 0.023(5) 0.076(8) -0.006(5) -0.007(5) 0.004(4)
N311 0.033(4) 0.023(4) 0.051(5) -0.009(3) 0.000(4) 0.006(3)
C312 0.030(4) 0.018(4) 0.039(5) -0.010(3) 0.000(4) 0.004(3)
N313 0.029(4) 0.016(3) 0.055(5) -0.004(3) 0.000(3) 0.003(3)
C314 0.025(4) 0.022(4) 0.056(6) -0.008(4) -0.011(4) 0.012(3)
C315 0.031(5) 0.026(5) 0.078(8) -0.006(5) -0.001(5) 0.003(4)
C316 0.033(5) 0.037(6) 0.087(9) -0.006(5) 0.007(5) 0.001(4)
C317 0.038(6) 0.045(6) 0.078(8) -0.011(6) 0.008(5) 0.013(5)
C318 0.034(5) 0.026(4) 0.063(7) -0.007(4) 0.001(5) 0.010(4)
C319 0.035(5) 0.025(4) 0.052(6) -0.005(4) -0.005(4) 0.008(4)
N321 0.032(4) 0.018(3) 0.049(5) -0.003(3) 0.001(3) 0.010(3)
C322 0.029(5) 0.025(4) 0.052(6) -0.015(4) -0.006(4) -0.008(3)
N323 0.031(4) 0.021(4) 0.059(5) -0.008(3) -0.003(4) 0.005(3)
C324 0.037(5) 0.023(4) 0.051(6) -0.006(4) -0.006(4) 0.005(4)
N324 0.040(4) 0.020(4) 0.061(6) -0.004(4) -0.005(4) 0.003(3)
C341 0.037(5) 0.034(5) 0.069(8) -0.002(5) 0.003(5) -0.005(4)
C342 0.075(10) 0.090(10) 0.069(9) -0.002(8) 0.000(7) 0.028(8)
C343 0.031(5) 0.020(4) 0.095(9) -0.001(5) -0.008(5) 0.003(4)
C344 0.082(9) 0.041(7) 0.091(10) 0.011(7) -0.010(8) 0.016(6)
N325 0.034(4) 0.015(3) 0.058(5) -0.008(3) -0.006(4) 0.003(3)
C326 0.036(5) 0.027(4) 0.046(6) -0.012(4) -0.003(4) 0.007(4)
N331 0.028(4) 0.031(4) 0.057(5) -0.011(4) -0.004(4) 0.003(3)
C332 0.021(4) 0.037(5) 0.049(6) -0.004(4) 0.003(4) 0.002(3)
N333 0.034(4) 0.025(4) 0.053(5) -0.007(3) -0.001(4) 0.006(3)
C334 0.032(5) 0.025(4) 0.055(6) -0.008(4) -0.006(4) 0.009(4)
C335 0.043(6) 0.021(4) 0.068(7) -0.004(4) -0.002(5) 0.009(4)
C336 0.040(6) 0.030(5) 0.074(8) -0.008(5) 0.000(5) 0.009(4)
C337 0.051(7) 0.037(6) 0.077(8) -0.013(5) 0.014(6) 0.015(5)
C338 0.024(5) 0.048(6) 0.077(8) -0.007(5) 0.006(5) 0.010(4)
C339 0.040(5) 0.028(5) 0.052(6) -0.003(4) 0.003(5) 0.008(4)
C31 0.039(5) 0.017(4) 0.077(8) -0.005(4) 0.011(5) 0.003(4)
C32 0.050(6) 0.032(5) 0.065(7) -0.019(5) 0.005(5) 0.003(4)
C33 0.060(8) 0.055(7) 0.084(10) -0.029(7) 0.014(7) -0.016(6)
C34 0.075(10) 0.057(8) 0.119(13) -0.004(8) -0.002(9) 0.006(7)
C35 0.037(5) 0.047(6) 0.063(7) -0.015(5) 0.010(5) -0.008(4)
C36 0.090(11) 0.056(8) 0.090(11) -0.017(7) 0.025(8) -0.019(7)
C37 0.071(10) 0.097(12) 0.106(13) -0.014(10) 0.016(9) 0.016(9)
C38 0.138(15) 0.055(9) 0.116(13) 0.002(8) 0.057(11) 0.028(9)
P1 0.0461(16) 0.0264(13) 0.126(3) -0.0257(16) 0.0341(18) -0.0055(11)
F11 0.075(5) 0.051(4) 0.097(6) -0.014(4) 0.021(4) 0.011(3)
F12 0.051(4) 0.051(4) 0.133(7) -0.011(4) 0.044(4) -0.005(3)
F13 0.057(5) 0.084(6) 0.152(8) -0.064(6) 0.028(5) -0.005(4)
F14 0.054(4) 0.065(5) 0.169(8) -0.058(5) 0.039(5) -0.021(4)
F15 0.090(6) 0.054(4) 0.115(7) -0.001(4) 0.053(5) -0.007(4)
F16 0.060(5) 0.034(4) 0.270(13) 0.027(6) -0.009(6) 0.006(3)
P2 0.0365(16) 0.073(2) 0.097(3) 0.019(2) 0.0257(17) 0.0185(15)
F21 0.060(5) 0.117(7) 0.112(7) 0.011(6) 0.017(4) -0.011(5)
F22 0.059(5) 0.134(8) 0.188(10) 0.074(7) 0.043(6) 0.040(5)
F23 0.068(6) 0.071(6) 0.214(11) 0.052(6) -0.001(6) -0.007(4)
F24 0.059(5) 0.048(5) 0.278(14) 0.021(6) -0.006(6) 0.018(4)
F25 0.239(13) 0.047(5) 0.118(8) 0.004(5) 0.083(8) 0.017(6)
F26 0.143(10) 0.163(11) 0.117(8) 0.003(8) 0.067(7) -0.001(8)
N101 0.186(15) 0.048(7) 0.078(9) 0.007(6) 0.037(9) 0.041(8)
C101 0.085(9) 0.024(5) 0.068(8) 0.000(5) 0.009(7) 0.014(5)
C102 0.122(13) 0.053(8) 0.092(11) -0.008(7) 0.038(9) 0.024(8)
N201 0.174(12) 0.181(12) 0.204(12) 0.017(9) -0.008(9) 0.007(9)
C201 0.237(19) 0.254(19) 0.232(19) -0.008(10) 0.001(10) 0.002(10)
C202 0.32(3) 0.33(3) 0.32(3) -0.007(10) -0.004(10) -0.001(10)

loop_
_atom_type_symbol
_atom_type_description
_atom_type_scat_dispersion_real
_atom_type_scat_dispersion_imag
_atom_type_scat_source
C C 0.0033 0.0016 'International Tables Vol C Tables 4.2.6.8 and 6.1.1.4'
H H 0 0 'International Tables Vol C Tables 4.2.6.8 and 6.1.1.4'
N N 0.0061 0.0033 'International Tables Vol C Tables 4.2.6.8 and 6.1.1.4'
F F 0.0171 0.0103 'International Tables Vol C Tables 4.2.6.8 and 6.1.1.4'
P P 0.1023 0.0942 'International Tables Vol C Tables 4.2.6.8 and 6.1.1.4'
Au Au -2.0133 8.8022 'International Tables Vol C Tables 4.2.6.8 and 6.1.1.4'
Br Br -0.2901 2.4595 'International Tables Vol C Tables 4.2.6.8 and 6.1.1.4'
Cl Cl 0.1484 0.1585 'International Tables Vol C Tables 4.2.6.8 and 6.1.1.4'

loop_
_exptl_crystal_face_index_h
_exptl_crystal_face_index_k
_exptl_crystal_face_index_l
_exptl_crystal_face_perp_dist
0 -1 1 0.0622
0 1 -1 0.1429
0 0 1 0.0975
0 0 -1 0.0598
2 -15 40 0.0657
-7 14 -39 0.1362
-1 0 1 0.1295
1 1 -2 0.1031
0 1 1 0.1706
1 1 1 0.1344

loop_
_geom_angle_atom_site_label_1
_geom_angle_atom_site_label_2
_geom_angle_atom_site_label_3
_geom_angle
C112 Au1 Br1 170.9(3)
C112 Au1 Au2 97.4(3)
Br1 Au1 Au2 91.66(4)
C212 Au2 C132 175.8(4)
C212 Au2 Au1 88.4(3)
C132 Au2 Au1 92.9(3)
C212 Au2 Au3 98.6(2)
C132 Au2 Au3 82.7(3)
Au1 Au2 Au3 143.699(14)
C232 Au3 C312 176.2(4)
C232 Au3 Au4 88.8(3)
C312 Au3 Au4 95.0(2)
C232 Au3 Au2 102.5(3)
C312 Au3 Au2 74.5(2)
Au4 Au3 Au2 147.073(14)
C332 Au4 Br2 175.5(3)
C332 Au4 Au3 100.4(3)
Br2 Au4 Au3 81.93(4)
C112 N111 C119 111.7(7)
C112 N111 C11 123.0(8)
C119 N111 C11 125.3(7)
N111 C112 N113 104.4(8)
N111 C112 Au1 125.3(7)
N113 C112 Au1 129.8(6)
C122 N113 C112 122.5(8)
C122 N113 C114 126.7(8)
C112 N113 C114 110.8(7)
C119 C114 N113 105.3(8)
C119 C114 C115 120.7(8)
N113 C114 C115 133.9(9)
C116 C115 C114 117.2(9)
C116 C115 H115 121.4
C114 C115 H115 121.4
C115 C116 C117 120.2(10)
C115 C116 H116 119.9
C117 C116 H116 119.9
C118 C117 C116 123.4(10)
C118 C117 H117 118.3
C116 C117 H117 118.3
C117 C118 C119 116.5(10)
C117 C118 H118 121.7
C119 C118 H118 121.7
N111 C119 C114 107.8(8)
N111 C119 C118 130.3(9)
C114 C119 C118 122.0(9)
C122 N121 C126 112.6(8)
N123 C122 N121 126.9(8)
N123 C122 N113 117.3(8)
N121 C122 N113 115.8(7)
C122 N123 C124 114.6(8)
N124 C124 N125 118.2(9)
N124 C124 N123 117.8(10)
N125 C124 N123 124.0(9)
C124 N124 C141 120.0(8)
C124 N124 C143 121.0(9)
C141 N124 C143 118.8(8)
N124 C141 C142 114.3(10)
N124 C141 H14A 108.7
C142 C141 H14A 108.7
N124 C141 H14B 108.7
C142 C141 H14B 108.7
H14A C141 H14B 107.6
C141 C142 H14C 109.5
C141 C142 H14D 109.5
H14C C142 H14D 109.5
C141 C142 H14E 109.5
H14C C142 H14E 109.5
H14D C142 H14E 109.5
N124 C143 C144 113.9(10)
N124 C143 H14F 108.8
C144 C143 H14F 108.8
N124 C143 H14G 108.8
C144 C143 H14G 108.8
H14F C143 H14G 107.7
C143 C144 H14H 109.5
C143 C144 H14I 109.5
H14H C144 H14I 109.5
C143 C144 H14J 109.5
H14H C144 H14J 109.5
H14I C144 H14J 109.5
C126 N125 C124 113.3(8)
N125 C126 N121 128.5(9)
N125 C126 N133 117.4(8)
N121 C126 N133 113.9(8)
C132 N131 C139 110.6(8)
C132 N131 C15 125.9(8)
C139 N131 C15 123.5(7)
N131 C132 N133 106.7(8)
N131 C132 Au2 126.3(7)
N133 C132 Au2 126.7(7)
C132 N133 C134 110.1(8)
C132 N133 C126 124.0(7)
C134 N133 C126 125.6(8)
C139 C134 C135 121.1(9)
C139 C134 N133 105.4(9)
C135 C134 N133 133.3(11)
C136 C135 C134 116.8(11)
C136 C135 H135 121.6
C134 C135 H135 121.6
C137 C136 C135 120.5(10)
C137 C136 H136 119.7
C135 C136 H136 119.7
C136 C137 C138 124.1(10)
C136 C137 H137 117.9
C138 C137 H137 117.9
C137 C138 C139 114.9(11)
C137 C138 H138 122.6
C139 C138 H138 122.6
C138 C139 C134 122.3(10)
C138 C139 N131 130.6(10)
C134 C139 N131 107.1(8)
N111 C11 C12 110.9(8)
N111 C11 H11A 109.5
C12 C11 H11A 109.5
N111 C11 H11B 109.5
C12 C11 H11B 109.5
H11A C11 H11B 108.1
C11 C12 C13 115.2(8)
C11 C12 H12A 108.5
C13 C12 H12A 108.5
C11 C12 H12B 108.5
C13 C12 H12B 108.5
H12A C12 H12B 107.5
C14 C13 C12 112.0(9)
C14 C13 H13A 109.2
C12 C13 H13A 109.2
C14 C13 H13B 109.2
C12 C13 H13B 109.2
H13A C13 H13B 107.9
C13 C14 H14K 109.5
C13 C14 H14L 109.5
H14K C14 H14L 109.5
C13 C14 H14M 109.5
H14K C14 H14M 109.5
H14L C14 H14M 109.5
N131 C15 C16 113.1(9)
N131 C15 H15A 109
C16 C15 H15A 109
N131 C15 H15B 109
C16 C15 H15B 109
H15A C15 H15B 107.8
C15 C16 C17 110.2(10)
C15 C16 H16A 109.6
C17 C16 H16A 109.6
C15 C16 H16B 109.6
C17 C16 H16B 109.6
H16A C16 H16B 108.1
C18 C17 C16 114.3(13)
C18 C17 H17A 108.7
C16 C17 H17A 108.7
C18 C17 H17B 108.7
C16 C17 H17B 108.7
H17A C17 H17B 107.6
C17 C18 H18A 109.5
C17 C18 H18B 109.5
H18A C18 H18B 109.5
C17 C18 H18C 109.5
H18A C18 H18C 109.5
H18B C18 H18C 109.5
C212 N211 C219 111.3(7)
C212 N211 C21 125.6(7)
C219 N211 C21 123.1(7)
N211 C212 N213 106.4(6)
N211 C212 Au2 124.9(6)
N213 C212 Au2 128.6(6)
C212 N213 C222 125.0(7)
C212 N213 C214 109.5(6)
C222 N213 C214 125.5(6)
C219 C214 C215 121.2(8)
C219 C214 N213 105.8(7)
C215 C214 N213 133.0(8)
C216 C215 C214 116.6(8)
C216 C215 H215 121.7
C214 C215 H215 121.7
C215 C216 C217 122.2(8)
C215 C216 H216 118.9
C217 C216 H216 118.9
C218 C217 C216 121.2(8)
C218 C217 H217 119.4
C216 C217 H217 119.4
C217 C218 C219 116.1(8)
C217 C218 H218 122
C219 C218 H218 122
C214 C219 C218 122.7(8)
C214 C219 N211 107.0(7)
C218 C219 N211 130.3(8)
C226 N221 C222 111.4(7)
N223 C222 N221 128.5(8)
N223 C222 N213 116.1(7)
N221 C222 N213 115.5(7)
C222 N223 C224 114.1(7)
N224 C224 N223 118.8(8)
N224 C224 N225 117.1(8)
N223 C224 N225 124.1(7)
C224 N224 C241 122.6(7)
C224 N224 C243 121.3(8)
C241 N224 C243 115.8(7)
N224 C241 C242 114.1(9)
N224 C241 H24A 108.7
C242 C241 H24A 108.7
N224 C241 H24B 108.7
C242 C241 H24B 108.7
H24A C241 H24B 107.6
C241 C242 H24C 109.5
C241 C242 H24D 109.5
H24C C242 H24D 109.5
C241 C242 H24E 109.5
H24C C242 H24E 109.5
H24D C242 H24E 109.5
N224 C243 C244 113.4(9)
N224 C243 H24F 108.9
C244 C243 H24F 108.9
N224 C243 H24G 108.9
C244 C243 H24G 108.9
H24F C243 H24G 107.7
C243 C244 H24H 109.5
C243 C244 H24I 109.5
H24H C244 H24I 109.5
C243 C244 H24J 109.5
H24H C244 H24J 109.5
H24I C244 H24J 109.5
C226 N225 C224 113.8(7)
N225 C226 N221 128.1(7)
N225 C226 N233 115.3(7)
N221 C226 N233 116.6(7)
C232 N231 C239 112.1(8)
C232 N231 C25 123.6(9)
C239 N231 C25 124.2(8)
N231 C232 N233 105.0(8)
N231 C232 Au3 126.1(7)
N233 C232 Au3 128.8(6)
C232 N233 C234 110.3(7)
C232 N233 C226 123.8(8)
C234 N233 C226 125.3(7)
C239 C234 N233 106.8(8)
C239 C234 C235 119.7(9)
N233 C234 C235 133.5(8)
C236 C235 C234 117.8(10)
C236 C235 H235 121.1
C234 C235 H235 121.1
C235 C236 C237 121.4(11)
C235 C236 H236 119.3
C237 C236 H236 119.3
C238 C237 C236 121.5(10)
C238 C237 H237 119.3
C236 C237 H237 119.3
C237 C238 C239 116.4(10)
C237 C238 H238 121.8
C239 C238 H238 121.8
C234 C239 C238 123.2(10)
C234 C239 N231 105.7(8)
C238 C239 N231 131.0(10)
N211 C21 C22 113.9(7)
N211 C21 H21A 108.8
C22 C21 H21A 108.8
N211 C21 H21B 108.8
C22 C21 H21B 108.8
H21A C21 H21B 107.7
C21 C22 C23 111.6(8)
C21 C22 H22A 109.3
C23 C22 H22A 109.3
C21 C22 H22B 109.3
C23 C22 H22B 109.3
H22A C22 H22B 108
C24 C23 C22 113.3(9)
C24 C23 H23A 108.9
C22 C23 H23A 108.9
C24 C23 H23B 108.9
C22 C23 H23B 108.9
H23A C23 H23B 107.7
C23 C24 H24K 109.5
C23 C24 H24L 109.5
H24K C24 H24L 109.5
C23 C24 H24M 109.5
H24K C24 H24M 109.5
H24L C24 H24M 109.5
N231 C25 C26 113.8(8)
N231 C25 H25A 108.8
C26 C25 H25A 108.8
N231 C25 H25B 108.8
C26 C25 H25B 108.8
H25A C25 H25B 107.7
C25 C26 C27 111.2(8)
C25 C26 H26A 109.4
C27 C26 H26A 109.4
C25 C26 H26B 109.4
C27 C26 H26B 109.4
H26A C26 H26B 108
C28 C27 C26 113.7(8)
C28 C27 H27A 108.8
C26 C27 H27A 108.8
C28 C27 H27B 108.8
C26 C27 H27B 108.8
H27A C27 H27B 107.7
C27 C28 H28A 109.5
C27 C28 H28B 109.5
H28A C28 H28B 109.5
C27 C28 H28C 109.5
H28A C28 H28C 109.5
H28B C28 H28C 109.5
C312 N311 C319 111.0(7)
C312 N311 C31 124.9(8)
C319 N311 C31 124.1(7)
N311 C312 N313 105.7(7)
N311 C312 Au3 127.2(6)
N313 C312 Au3 126.7(6)
C312 N313 C314 110.6(7)
C312 N313 C322 123.4(7)
C314 N313 C322 125.8(7)
C319 C314 C315 122.1(8)
C319 C314 N313 105.2(8)
C315 C314 N313 132.6(7)
C316 C315 C314 114.7(8)
C316 C315 H315 122.7
C314 C315 H315 122.7
C315 C316 C317 123.0(10)
C315 C316 H316 118.5
C317 C316 H316 118.5
C318 C317 C316 120.9(9)
C318 C317 H317 119.6
C316 C317 H317 119.6
C317 C318 C319 117.4(9)
C317 C318 H318 121.3
C319 C318 H318 121.3
C314 C319 C318 121.8(9)
C314 C319 N311 107.1(8)
C318 C319 N311 131.1(8)
C326 N321 C322 111.3(8)
N323 C322 N321 128.6(8)
N323 C322 N313 117.0(8)
N321 C322 N313 114.2(7)
C322 N323 C324 112.8(8)
N324 C324 N325 118.9(8)
N324 C324 N323 116.0(8)
N325 C324 N323 125.1(9)
C324 N324 C341 120.6(8)
C324 N324 C343 118.7(8)
C341 N324 C343 119.9(8)
N324 C341 C342 113.6(9)
N324 C341 H34A 108.9
C342 C341 H34A 108.9
N324 C341 H34B 108.9
C342 C341 H34B 108.9
H34A C341 H34B 107.7
C341 C342 H34C 109.5
C341 C342 H34D 109.5
H34C C342 H34D 109.5
C341 C342 H34E 109.5
H34C C342 H34E 109.5
H34D C342 H34E 109.5
N324 C343 C344 111.1(9)
N324 C343 H34F 109.4
C344 C343 H34F 109.4
N324 C343 H34G 109.4
C344 C343 H34G 109.4
H34F C343 H34G 108
C343 C344 H34H 109.5
C343 C344 H34I 109.5
H34H C344 H34I 109.5
C343 C344 H34J 109.5
H34H C344 H34J 109.5
H34I C344 H34J 109.5
C326 N325 C324 113.6(7)
N325 C326 N321 128.4(9)
N325 C326 N333 116.7(8)
N321 C326 N333 114.8(8)
C332 N331 C339 112.2(8)
C332 N331 C35 125.4(8)
C339 N331 C35 122.5(8)
N331 C332 N333 104.9(8)
N331 C332 Au4 125.4(7)
N333 C332 Au4 129.6(6)
C332 N333 C326 122.7(7)
C332 N333 C334 111.3(7)
C326 N333 C334 125.1(8)
C339 C334 C335 121.8(8)
C339 C334 N333 104.8(8)
C335 C334 N333 133.4(9)
C336 C335 C334 115.8(9)
C336 C335 H335 122.1
C334 C335 H335 122.1
C335 C336 C337 122.7(9)
C335 C336 H336 118.7
C337 C336 H336 118.7
C338 C337 C336 120.5(9)
C338 C337 H337 119.7
C336 C337 H337 119.7
C337 C338 C339 117.8(10)
C337 C338 H338 121.1
C339 C338 H338 121.1
C338 C339 C334 121.4(9)
C338 C339 N331 131.8(9)
C334 C339 N331 106.8(8)
N311 C31 C32 110.8(9)
N311 C31 H31A 109.5
C32 C31 H31A 109.5
N311 C31 H31B 109.5
C32 C31 H31B 109.5
H31A C31 H31B 108.1
C31 C32 C33 108.3(9)
C31 C32 H32A 110
C33 C32 H32A 110
C31 C32 H32B 110
C33 C32 H32B 110
H32A C32 H32B 108.4
C34 C33 C32 113.2(12)
C34 C33 H33A 108.9
C32 C33 H33A 108.9
C34 C33 H33B 108.9
C32 C33 H33B 108.9
H33A C33 H33B 107.8
C33 C34 H34K 109.5
C33 C34 H34L 109.5
H34K C34 H34L 109.5
C33 C34 H34M 109.5
H34K C34 H34M 109.5
H34L C34 H34M 109.5
N331 C35 C36 114.4(10)
N331 C35 H35A 108.7
C36 C35 H35A 108.7
N331 C35 H35B 108.7
C36 C35 H35B 108.7
H35A C35 H35B 107.6
C37 C36 C35 116.8(14)
C37 C36 H36A 108.1
C35 C36 H36A 108.1
C37 C36 H36B 108.1
C35 C36 H36B 108.1
H36A C36 H36B 107.3
C36 C37 C38 109.1(14)
C36 C37 H37A 109.9
C38 C37 H37A 109.9
C36 C37 H37B 109.9
C38 C37 H37B 109.9
H37A C37 H37B 108.3
C37 C38 H38A 109.5
C37 C38 H38B 109.5
H38A C38 H38B 109.5
C37 C38 H38C 109.5
H38A C38 H38C 109.5
H38B C38 H38C 109.5
F16 P1 F12 89.6(4)
F16 P1 F15 177.0(6)
F12 P1 F15 90.2(4)
F16 P1 F14 89.9(5)
F12 P1 F14 179.5(6)
F15 P1 F14 90.2(5)
F16 P1 F11 93.8(6)
F12 P1 F11 89.6(4)
F15 P1 F11 89.2(4)
F14 P1 F11 90.4(4)
F16 P1 F13 88.5(6)
F12 P1 F13 90.4(4)
F15 P1 F13 88.5(5)
F14 P1 F13 89.6(4)
F11 P1 F13 177.7(5)
F23 P2 F25 93.4(7)
F23 P2 F24 92.2(5)
F25 P2 F24 91.0(6)
F23 P2 F22 88.8(5)
F25 P2 F22 88.9(6)
F24 P2 F22 178.9(6)
F23 P2 F26 88.6(6)
F25 P2 F26 176.8(7)
F24 P2 F26 91.4(7)
F22 P2 F26 88.6(6)
F23 P2 F21 177.7(6)
F25 P2 F21 88.8(5)
F24 P2 F21 87.0(5)
F22 P2 F21 91.9(5)
F26 P2 F21 89.2(6)
N101 C101 C102 178.0(18)
C101 C102 H10A 109.5
C101 C102 H10B 109.5
H10A C102 H10B 109.5
C101 C102 H10C 109.5
H10A C102 H10C 109.5
H10B C102 H10C 109.5
N201 C201 C202 159(4)
C201 C202 H20A 109.5
C201 C202 H20B 109.5
H20A C202 H20B 109.5
C201 C202 H20C 109.5
H20A C202 H20C 109.5
H20B C202 H20C 109.5

loop_
_geom_bond_atom_site_label_1
_geom_bond_atom_site_label_2
_geom_bond_distance
Au1 C112 1.965(10)
Au1 Br1 2.3686(14)
Au1 Au2 3.2100(5)
Au2 C212 2.032(7)
Au2 C132 2.032(9)
Au2 Au3 3.2709(5)
Au3 C232 2.016(10)
Au3 C312 2.023(8)
Au3 Au4 3.1398(5)
Au4 C332 1.976(9)
Au4 Br2 2.3837(13)
N111 C112 1.358(11)
N111 C119 1.381(11)
N111 C11 1.463(10)
C112 N113 1.397(11)
N113 C122 1.394(10)
N113 C114 1.403(11)
C114 C119 1.383(12)
C114 C115 1.408(13)
C115 C116 1.377(14)
C115 H115 0.95
C116 C117 1.409(15)
C116 H116 0.95
C117 C118 1.343(15)
C117 H117 0.95
C118 C119 1.398(13)
C118 H118 0.95
N121 C122 1.330(12)
N121 C126 1.342(10)
C122 N123 1.316(11)
N123 C124 1.377(12)
C124 N124 1.333(12)
C124 N125 1.352(13)
N124 C141 1.479(14)
N124 C143 1.481(12)
C141 C142 1.498(18)
C141 H14A 0.99
C141 H14B 0.99
C142 H14C 0.98
C142 H14D 0.98
C142 H14E 0.98
C143 C144 1.497(16)
C143 H14F 0.99
C143 H14G 0.99
C144 H14H 0.98
C144 H14I 0.98
C144 H14J 0.98
N125 C126 1.314(11)
C126 N133 1.425(12)
N131 C132 1.340(12)
N131 C139 1.413(11)
N131 C15 1.457(13)
C132 N133 1.378(12)
N133 C134 1.420(10)
C134 C139 1.388(15)
C134 C135 1.391(14)
C135 C136 1.381(14)
C135 H135 0.95
C136 C137 1.368(16)
C136 H136 0.95
C137 C138 1.381(16)
C137 H137 0.95
C138 C139 1.381(13)
C138 H138 0.95
C11 C12 1.498(13)
C11 H11A 0.99
C11 H11B 0.99
C12 C13 1.523(13)
C12 H12A 0.99
C12 H12B 0.99
C13 C14 1.521(16)
C13 H13A 0.99
C13 H13B 0.99
C14 H14K 0.98
C14 H14L 0.98
C14 H14M 0.98
C15 C16 1.506(15)
C15 H15A 0.99
C15 H15B 0.99
C16 C17 1.527(16)
C16 H16A 0.99
C16 H16B 0.99
C17 C18 1.50(2)
C17 H17A 0.99
C17 H17B 0.99
C18 H18A 0.98
C18 H18B 0.98
C18 H18C 0.98
N211 C212 1.329(10)
N211 C219 1.401(10)
N211 C21 1.475(11)
C212 N213 1.380(9)
N213 C222 1.416(10)
N213 C214 1.420(10)
C214 C219 1.374(12)
C214 C215 1.388(11)
C215 C216 1.378(12)
C215 H215 0.95
C216 C217 1.395(13)
C216 H216 0.95
C217 C218 1.381(13)
C217 H217 0.95
C218 C219 1.392(11)
C218 H218 0.95
N221 C226 1.343(11)
N221 C222 1.345(10)
C222 N223 1.316(10)
N223 C224 1.349(11)
C224 N224 1.323(10)
C224 N225 1.371(11)
N224 C241 1.454(11)
N224 C243 1.473(11)
C241 C242 1.483(14)
C241 H24A 0.99
C241 H24B 0.99
C242 H24C 0.98
C242 H24D 0.98
C242 H24E 0.98
C243 C244 1.474(15)
C243 H24F 0.99
C243 H24G 0.99
C244 H24H 0.98
C244 H24I 0.98
C244 H24J 0.98
N225 C226 1.320(10)
C226 N233 1.407(10)
N231 C232 1.351(11)
N231 C239 1.397(13)
N231 C25 1.488(12)
C232 N233 1.384(12)
N233 C234 1.399(11)
C234 C239 1.387(13)
C234 C235 1.409(14)
C235 C236 1.380(14)
C235 H235 0.95
C236 C237 1.406(16)
C236 H236 0.95
C237 C238 1.387(17)
C237 H237 0.95
C238 C239 1.390(13)
C238 H238 0.95
C21 C22 1.517(13)
C21 H21A 0.99
C21 H21B 0.99
C22 C23 1.519(12)
C22 H22A 0.99
C22 H22B 0.99
C23 C24 1.487(16)
C23 H23A 0.99
C23 H23B 0.99
C24 H24K 0.98
C24 H24L 0.98
C24 H24M 0.98
C25 C26 1.508(13)
C25 H25A 0.99
C25 H25B 0.99
C26 C27 1.519(12)
C26 H26A 0.99
C26 H26B 0.99
C27 C28 1.518(13)
C27 H27A 0.99
C27 H27B 0.99
C28 H28A 0.98
C28 H28B 0.98
C28 H28C 0.98
N311 C312 1.348(10)
N311 C319 1.399(12)
N311 C31 1.481(11)
C312 N313 1.368(11)
N313 C314 1.417(11)
N313 C322 1.419(11)
C314 C319 1.382(11)
C314 C315 1.411(13)
C315 C316 1.396(13)
C315 H315 0.95
C316 C317 1.410(14)
C316 H316 0.95
C317 C318 1.363(14)
C317 H317 0.95
C318 C319 1.398(12)
C318 H318 0.95
N321 C326 1.331(10)
N321 C322 1.344(11)
C322 N323 1.320(11)
N323 C324 1.358(11)
C324 N324 1.343(12)
C324 N325 1.349(12)
N324 C341 1.463(12)
N324 C343 1.490(11)
C341 C342 1.532(16)
C341 H34A 0.99
C341 H34B 0.99
C342 H34C 0.98
C342 H34D 0.98
C342 H34E 0.98
C343 C344 1.524(16)
C343 H34F 0.99
C343 H34G 0.99
C344 H34H 0.98
C344 H34I 0.98
C344 H34J 0.98
N325 C326 1.316(12)
C326 N333 1.415(11)
N331 C332 1.346(11)
N331 C339 1.401(11)
N331 C35 1.466(12)
C332 N333 1.378(11)
N333 C334 1.423(10)
C334 C339 1.389(13)
C334 C335 1.389(12)
C335 C336 1.386(12)
C335 H335 0.95
C336 C337 1.399(15)
C336 H336 0.95
C337 C338 1.369(15)
C337 H337 0.95
C338 C339 1.386(12)
C338 H338 0.95
C31 C32 1.524(14)
C31 H31A 0.99
C31 H31B 0.99
C32 C33 1.565(15)
C32 H32A 0.99
C32 H32B 0.99
C33 C34 1.433(17)
C33 H33A 0.99
C33 H33B 0.99
C34 H34K 0.98
C34 H34L 0.98
C34 H34M 0.98
C35 C36 1.487(16)
C35 H35A 0.99
C35 H35B 0.99
C36 C37 1.36(2)
C36 H36A 0.99
C36 H36B 0.99
C37 C38 1.73(2)
C37 H37A 0.99
C37 H37B 0.99
C38 H38A 0.98
C38 H38B 0.98
C38 H38C 0.98
P1 F16 1.547(9)
P1 F12 1.578(7)
P1 F15 1.582(9)
P1 F14 1.587(8)
P1 F11 1.596(8)
P1 F13 1.621(8)
P2 F23 1.542(9)
P2 F25 1.549(10)
P2 F24 1.555(8)
P2 F22 1.561(9)
P2 F26 1.595(10)
P2 F21 1.602(9)
N101 C101 1.093(14)
C101 C102 1.471(16)
C102 H10A 0.98
C102 H10B 0.98
C102 H10C 0.98
N201 C201 1.26(2)
C201 C202 1.48(2)
C202 H20A 0.98
C202 H20B 0.98
C202 H20C 0.98
